data_1547313
loop_
_publ_author_name
'Arunprasath, Dhanarajan'
'Devi Bala, Balasubramanian'
'Sekar, Govindasamy'

_publ_section_title
;
 Stereoselective Construction of \a-Tetralone-Fused Spirooxindoles via
 Pd-Catalyzed Domino Carbene Migratory Insertion/Conjugate Addition
 Sequence.
;
_journal_issue 19
_journal_name_full 'Organic letters'
_journal_page_first 5280
_journal_page_last 5283
_journal_paper_doi 10.1021/acs.orglett.7b02555
_journal_volume 19
_journal_year 2017
_chemical_formula_sum 'C24 H19 N O2'
_chemical_formula_weight 353.40
_space_group_crystal_system monoclinic
_space_group_IT_number 15
_space_group_name_Hall '-C 2yc'
_space_group_name_H-M_alt 'C 1 2/c 1'
_symmetry_space_group_name_Hall '-C 2yc'
_symmetry_space_group_name_H-M 'C 1 2/c 1'
_atom_sites_solution_hydrogens geom
_audit_creation_method SHELXL-2014/7
_cell_angle_alpha 90
_cell_angle_beta 108.289(3)
_cell_angle_gamma 90
_cell_formula_units_Z 8
_cell_length_a 26.201(2)
_cell_length_b 9.1245(7)
_cell_length_c 16.2023(13)
_cell_measurement_reflns_used 1223
_cell_measurement_temperature 296(2)
_cell_measurement_theta_max 20.31
_cell_measurement_theta_min 2.84
_cell_volume 3677.8(5)
_computing_cell_refinement 'Bruker SAINT'
_computing_data_collection 'Bruker APEX2'
_computing_data_reduction 'Bruker SAINT'
_computing_molecular_graphics 'Bruker SHELXTL'
_computing_publication_material 'Bruker SHELXTL'
_computing_structure_refinement 'SHELXL-2014/7 (Sheldrick, 2014)'
_computing_structure_solution 'SHELXS-97 (Sheldrick 2008)'
_diffrn_ambient_temperature 296(2)
_diffrn_measured_fraction_theta_full 0.996
_diffrn_measured_fraction_theta_max 0.996
_diffrn_measurement_device_type 'Bruker APEX-II CCD'
_diffrn_measurement_method '\f and \w scans'
_diffrn_radiation_type MoK\a
_diffrn_radiation_wavelength 0.71073
_diffrn_reflns_av_R_equivalents 0.0539
_diffrn_reflns_av_unetI/netI 0.0573
_diffrn_reflns_Laue_measured_fraction_full 0.996
_diffrn_reflns_Laue_measured_fraction_max 0.996
_diffrn_reflns_limit_h_max 28
_diffrn_reflns_limit_h_min -28
_diffrn_reflns_limit_k_max 9
_diffrn_reflns_limit_k_min -10
_diffrn_reflns_limit_l_max 16
_diffrn_reflns_limit_l_min -17
_diffrn_reflns_number 10016
_diffrn_reflns_point_group_measured_fraction_full 0.996
_diffrn_reflns_point_group_measured_fraction_max 0.996
_diffrn_reflns_theta_full 23.090
_diffrn_reflns_theta_max 23.090
_diffrn_reflns_theta_min 2.377
_exptl_absorpt_coefficient_mu 0.081
_exptl_absorpt_correction_T_max 0.990
_exptl_absorpt_correction_T_min 0.980
_exptl_absorpt_correction_type multi-scan
_exptl_absorpt_process_details 'SADABS V2014/5(Bruker AXS.Inc)'
_exptl_crystal_colour brown
_exptl_crystal_density_diffrn 1.276
_exptl_crystal_description Rectangular
_exptl_crystal_F_000 1488
_exptl_crystal_size_max 0.250
_exptl_crystal_size_mid 0.220
_exptl_crystal_size_min 0.130
_refine_diff_density_max 0.133
_refine_diff_density_min -0.139
_refine_diff_density_rms 0.033
_refine_ls_extinction_coef 0.0018(3)
_refine_ls_extinction_expression Fc^*^=kFc[1+0.001xFc^2^\l^3^/sin(2\q)]^-1/4^
_refine_ls_extinction_method 'SHELXL-2014/7 (Sheldrick 2014'
_refine_ls_goodness_of_fit_ref 1.006
_refine_ls_hydrogen_treatment constr
_refine_ls_matrix_type full
_refine_ls_number_parameters 246
_refine_ls_number_reflns 2577
_refine_ls_number_restraints 0
_refine_ls_restrained_S_all 1.006
_refine_ls_R_factor_all 0.0939
_refine_ls_R_factor_gt 0.0429
_refine_ls_shift/su_max 0.000
_refine_ls_shift/su_mean 0.000
_refine_ls_structure_factor_coef Fsqd
_refine_ls_weighting_details 'w=1/[\s^2^(Fo^2^)+(0.0471P)^2^+0.4728P] where P=(Fo^2^+2Fc^2^)/3'
_refine_ls_weighting_scheme calc
_refine_ls_wR_factor_gt 0.0912
_refine_ls_wR_factor_ref 0.1135
_reflns_Friedel_coverage 0.000
_reflns_number_gt 1541
_reflns_number_total 2577
_reflns_threshold_expression 'I > 2\s(I)'
_cod_data_source_file ol7b02555_si_002.cif
_cod_data_source_block 161
_cod_depositor_comments 'Adding full bibliography for 1547312--1547317.cif.'
_cod_database_code 1547313
_shelx_shelxl_version_number 2014/7
_shelx_space_group_comment
; 
The symmetry employed for this shelxl refinement is uniquely defined 
by the following loop, which should always be used as a source of 
symmetry information in preference to the above space-group names. 
They are only intended as comments. 
;
_shelx_estimated_absorpt_t_min 0.980
_shelx_estimated_absorpt_t_max 0.990

loop_
_space_group_symop_operation_xyz
'x, y, z'
'-x, y, -z+1/2'
'x+1/2, y+1/2, z'
'-x+1/2, y+1/2, -z+1/2'
'-x, -y, -z'
'x, -y, z-1/2'
'-x+1/2, -y+1/2, -z'
'x+1/2, -y+1/2, z-1/2'

loop_
_atom_site_label
_atom_site_type_symbol
_atom_site_fract_x
_atom_site_fract_y
_atom_site_fract_z
_atom_site_U_iso_or_equiv
_atom_site_adp_type
_atom_site_occupancy
_atom_site_site_symmetry_order
_atom_site_calc_flag
_atom_site_refinement_flags_posn
_atom_site_refinement_flags_adp
C1 C 0.39877(12) 1.2127(3) 1.13082(19) 0.0603(8) Uani 1 1 d . .
H1 H 0.3761 1.1601 1.1541 0.072 Uiso 1 1 calc R U
C2 C 0.42318(14) 1.3386(3) 1.1725(2) 0.0743(10) Uani 1 1 d . .
H2 H 0.4162 1.3712 1.2222 0.089 Uiso 1 1 calc R U
C3 C 0.45762(14) 1.4148(4) 1.1400(2) 0.0784(10) Uani 1 1 d . .
H3 H 0.4743 1.4992 1.1679 0.094 Uiso 1 1 calc R U
C4 C 0.46745(12) 1.3664(3) 1.0666(2) 0.0678(9) Uani 1 1 d . .
H4 H 0.4915 1.4175 1.0455 0.081 Uiso 1 1 calc R U
C5 C 0.44209(11) 1.2418(3) 1.02283(17) 0.0503(7) Uani 1 1 d . .
C6 C 0.45150(11) 1.1987(3) 0.94069(18) 0.0553(8) Uani 1 1 d . .
C7 C 0.42098(12) 1.0719(3) 0.89205(17) 0.0582(8) Uani 1 1 d . .
H7A H 0.4427 1.0242 0.8612 0.070 Uiso 1 1 calc R U
H7B H 0.3888 1.1083 0.8489 0.070 Uiso 1 1 calc R U
C8 C 0.40457(11) 0.9575(3) 0.94804(16) 0.0467(7) Uani 1 1 d . .
H8 H 0.4380 0.9148 0.9863 0.056 Uiso 1 1 calc R U
C9 C 0.37605(10) 1.0308(2) 1.00800(15) 0.0415(7) Uani 1 1 d . .
C10 C 0.40714(11) 1.1631(3) 1.05545(17) 0.0463(7) Uani 1 1 d . .
C11 C 0.31938(11) 1.0868(3) 0.95762(17) 0.0440(7) Uani 1 1 d . .
C12 C 0.30949(12) 0.9242(3) 1.05833(17) 0.0477(7) Uani 1 1 d . .
C13 C 0.28709(14) 0.8422(3) 1.1092(2) 0.0690(9) Uani 1 1 d . .
H13 H 0.2503 0.8441 1.1007 0.083 Uiso 1 1 calc R U
C14 C 0.32121(19) 0.7573(3) 1.1730(2) 0.0785(11) Uani 1 1 d . .
H14 H 0.3072 0.7025 1.2092 0.094 Uiso 1 1 calc R U
C15 C 0.37524(17) 0.7512(3) 1.18480(19) 0.0708(10) Uani 1 1 d . .
H15 H 0.3971 0.6906 1.2276 0.085 Uiso 1 1 calc R U
C16 C 0.39764(13) 0.8352(3) 1.13297(18) 0.0586(8) Uani 1 1 d . .
H16 H 0.4343 0.8323 1.1408 0.070 Uiso 1 1 calc R U
C17 C 0.36381(11) 0.9226(3) 1.06980(16) 0.0443(7) Uani 1 1 d . .
C18 C 0.22686(11) 1.0574(3) 0.9658(2) 0.0695(9) Uani 1 1 d . .
H18A H 0.2186 1.1277 0.9194 0.104 Uiso 1 1 calc R U
H18B H 0.2183 1.0979 1.0146 0.104 Uiso 1 1 calc R U
H18C H 0.2061 0.9701 0.9465 0.104 Uiso 1 1 calc R U
C19 C 0.37275(11) 0.8325(3) 0.89463(18) 0.0487(7) Uani 1 1 d . .
C20 C 0.38375(12) 0.6895(3) 0.9216(2) 0.0648(9) Uani 1 1 d . .
H20 H 0.4109 0.6700 0.9733 0.078 Uiso 1 1 calc R U
C21 C 0.35512(16) 0.5744(4) 0.8730(3) 0.0820(11) Uani 1 1 d . .
H21 H 0.3627 0.4782 0.8920 0.098 Uiso 1 1 calc R U
C22 C 0.31502(16) 0.6042(5) 0.7960(3) 0.0841(11) Uani 1 1 d . .
H22 H 0.2960 0.5272 0.7626 0.101 Uiso 1 1 calc R U
C23 C 0.30292(13) 0.7455(4) 0.7680(2) 0.0735(10) Uani 1 1 d . .
H23 H 0.2754 0.7647 0.7167 0.088 Uiso 1 1 calc R U
C24 C 0.33202(12) 0.8588(3) 0.81696(18) 0.0583(8) Uani 1 1 d . .
H24 H 0.3243 0.9547 0.7977 0.070 Uiso 1 1 calc R U
N1 N 0.28374(9) 1.0216(2) 0.99150(14) 0.0481(6) Uani 1 1 d . .
O1 O 0.48192(9) 1.2675(2) 0.91194(14) 0.0869(7) Uani 1 1 d . .
O2 O 0.30817(7) 1.1786(2) 0.89993(12) 0.0587(6) Uani 1 1 d . .

loop_
_atom_site_aniso_label
_atom_site_aniso_U_11
_atom_site_aniso_U_22
_atom_site_aniso_U_33
_atom_site_aniso_U_23
_atom_site_aniso_U_13
_atom_site_aniso_U_12
C1 0.063(2) 0.061(2) 0.060(2) -0.0110(16) 0.0237(17) -0.0113(16)
C2 0.083(3) 0.073(2) 0.069(2) -0.0174(18) 0.027(2) -0.0147(19)
C3 0.086(3) 0.067(2) 0.075(2) -0.0150(19) 0.015(2) -0.0183(19)
C4 0.064(2) 0.063(2) 0.072(2) 0.0080(18) 0.0147(19) -0.0191(17)
C5 0.0446(19) 0.0531(17) 0.0517(18) 0.0088(15) 0.0129(15) -0.0026(14)
C6 0.0435(19) 0.0668(19) 0.0580(19) 0.0119(16) 0.0193(16) -0.0062(16)
C7 0.056(2) 0.074(2) 0.0507(18) 0.0047(16) 0.0261(16) 0.0038(16)
C8 0.0457(18) 0.0534(17) 0.0442(16) 0.0031(14) 0.0186(14) 0.0024(13)
C9 0.0424(18) 0.0449(15) 0.0408(15) 0.0042(13) 0.0185(14) 0.0006(13)
C10 0.0440(18) 0.0478(16) 0.0457(17) 0.0023(14) 0.0119(15) 0.0022(14)
C11 0.0442(19) 0.0455(16) 0.0439(17) -0.0040(14) 0.0160(15) 0.0001(14)
C12 0.059(2) 0.0413(16) 0.0511(17) -0.0083(14) 0.0285(16) -0.0088(15)
C13 0.084(3) 0.058(2) 0.083(2) -0.0080(18) 0.052(2) -0.0163(18)
C14 0.123(4) 0.054(2) 0.078(3) 0.0052(18) 0.060(3) -0.009(2)
C15 0.117(3) 0.0501(19) 0.051(2) 0.0094(15) 0.035(2) 0.010(2)
C16 0.074(2) 0.0559(18) 0.0482(18) 0.0001(16) 0.0229(17) 0.0057(17)
C17 0.057(2) 0.0399(15) 0.0384(16) 0.0001(13) 0.0185(15) 0.0001(14)
C18 0.046(2) 0.075(2) 0.088(2) -0.0151(18) 0.0217(18) -0.0019(16)
C19 0.049(2) 0.0557(19) 0.0473(18) -0.0029(15) 0.0235(16) 0.0043(15)
C20 0.071(2) 0.059(2) 0.072(2) -0.0060(18) 0.0336(19) 0.0070(18)
C21 0.097(3) 0.058(2) 0.106(3) -0.014(2) 0.053(3) 0.005(2)
C22 0.084(3) 0.086(3) 0.095(3) -0.046(2) 0.047(3) -0.019(2)
C23 0.064(2) 0.094(3) 0.067(2) -0.027(2) 0.0277(19) -0.002(2)
C24 0.062(2) 0.068(2) 0.0493(19) -0.0108(16) 0.0229(18) 0.0005(17)
N1 0.0381(15) 0.0537(14) 0.0549(14) -0.0039(12) 0.0180(12) -0.0027(11)
O1 0.0811(17) 0.1033(17) 0.0907(17) 0.0061(13) 0.0477(15) -0.0305(13)
O2 0.0571(14) 0.0632(12) 0.0527(12) 0.0126(11) 0.0129(10) 0.0112(10)

loop_
_atom_type_symbol
_atom_type_description
_atom_type_scat_dispersion_real
_atom_type_scat_dispersion_imag
_atom_type_scat_source
C C 0.0033 0.0016 'International Tables Vol C Tables 4.2.6.8 and 6.1.1.4'
H H 0.0000 0.0000 'International Tables Vol C Tables 4.2.6.8 and 6.1.1.4'
N N 0.0061 0.0033 'International Tables Vol C Tables 4.2.6.8 and 6.1.1.4'
O O 0.0106 0.0060 'International Tables Vol C Tables 4.2.6.8 and 6.1.1.4'

loop_
_geom_angle_atom_site_label_1
_geom_angle_atom_site_label_2
_geom_angle_atom_site_label_3
_geom_angle
C2 C1 C10 121.7(3)
C2 C1 H1 119.1
C10 C1 H1 119.1
C3 C2 C1 119.6(3)
C3 C2 H2 120.2
C1 C2 H2 120.2
C4 C3 C2 119.8(3)
C4 C3 H3 120.1
C2 C3 H3 120.1
C3 C4 C5 121.1(3)
C3 C4 H4 119.5
C5 C4 H4 119.5
C10 C5 C4 119.6(3)
C10 C5 C6 121.3(2)
C4 C5 C6 119.1(3)
O1 C6 C5 121.4(3)
O1 C6 C7 120.5(3)
C5 C6 C7 118.1(2)
C6 C7 C8 114.9(2)
C6 C7 H7A 108.5
C8 C7 H7A 108.5
C6 C7 H7B 108.5
C8 C7 H7B 108.5
H7A C7 H7B 107.5
C19 C8 C7 112.5(2)
C19 C8 C9 113.3(2)
C7 C8 C9 110.92(19)
C19 C8 H8 106.5
C7 C8 H8 106.5
C9 C8 H8 106.5
C17 C9 C10 112.0(2)
C17 C9 C11 101.4(2)
C10 C9 C11 106.19(19)
C17 C9 C8 112.20(18)
C10 C9 C8 111.8(2)
C11 C9 C8 112.64(19)
C1 C10 C5 118.1(2)
C1 C10 C9 119.8(2)
C5 C10 C9 121.9(2)
O2 C11 N1 125.4(3)
O2 C11 C9 126.4(2)
N1 C11 C9 108.1(2)
C13 C12 C17 122.1(3)
C13 C12 N1 128.1(3)
C17 C12 N1 109.8(2)
C12 C13 C14 117.3(3)
C12 C13 H13 121.4
C14 C13 H13 121.4
C15 C14 C13 121.9(3)
C15 C14 H14 119.0
C13 C14 H14 119.0
C14 C15 C16 120.3(3)
C14 C15 H15 119.8
C16 C15 H15 119.8
C17 C16 C15 118.1(3)
C17 C16 H16 121.0
C15 C16 H16 121.0
C12 C17 C16 120.2(2)
C12 C17 C9 109.2(2)
C16 C17 C9 130.5(3)
N1 C18 H18A 109.5
N1 C18 H18B 109.5
H18A C18 H18B 109.5
N1 C18 H18C 109.5
H18A C18 H18C 109.5
H18B C18 H18C 109.5
C20 C19 C24 118.3(3)
C20 C19 C8 120.6(3)
C24 C19 C8 121.0(3)
C19 C20 C21 121.1(3)
C19 C20 H20 119.4
C21 C20 H20 119.4
C22 C21 C20 119.1(3)
C22 C21 H21 120.4
C20 C21 H21 120.4
C23 C22 C21 121.0(3)
C23 C22 H22 119.5
C21 C22 H22 119.5
C22 C23 C24 119.2(3)
C22 C23 H23 120.4
C24 C23 H23 120.4
C23 C24 C19 121.3(3)
C23 C24 H24 119.3
C19 C24 H24 119.3
C11 N1 C12 111.4(2)
C11 N1 C18 124.0(2)
C12 N1 C18 124.5(2)

loop_
_geom_bond_atom_site_label_1
_geom_bond_atom_site_label_2
_geom_bond_distance
C1 C2 1.383(4)
C1 C10 1.383(3)
C1 H1 0.9300
C2 C3 1.368(4)
C2 H2 0.9300
C3 C4 1.368(4)
C3 H3 0.9300
C4 C5 1.393(4)
C4 H4 0.9300
C5 C10 1.392(3)
C5 C6 1.481(4)
C6 O1 1.216(3)
C6 C7 1.484(4)
C7 C8 1.531(3)
C7 H7A 0.9700
C7 H7B 0.9700
C8 C19 1.514(3)
C8 C9 1.551(3)
C8 H8 0.9800
C9 C17 1.510(3)
C9 C10 1.523(3)
C9 C11 1.540(3)
C11 O2 1.220(3)
C11 N1 1.360(3)
C12 C13 1.373(4)
C12 C17 1.376(3)
C12 N1 1.400(3)
C13 C14 1.374(4)
C13 H13 0.9300
C14 C15 1.369(4)
C14 H14 0.9300
C15 C16 1.395(4)
C15 H15 0.9300
C16 C17 1.378(3)
C16 H16 0.9300
C18 N1 1.453(3)
C18 H18A 0.9600
C18 H18B 0.9600
C18 H18C 0.9600
C19 C20 1.377(3)
C19 C24 1.392(4)
C20 C21 1.384(4)
C20 H20 0.9300
C21 C22 1.383(5)
C21 H21 0.9300
C22 C23 1.370(4)
C22 H22 0.9300
C23 C24 1.378(4)
C23 H23 0.9300
C24 H24 0.9300

loop_
_geom_torsion_atom_site_label_1
_geom_torsion_atom_site_label_2
_geom_torsion_atom_site_label_3
_geom_torsion_atom_site_label_4
_geom_torsion
C10 C1 C2 C3 -1.7(5)
C1 C2 C3 C4 0.3(5)
C2 C3 C4 C5 1.3(5)
C3 C4 C5 C10 -1.6(4)
C3 C4 C5 C6 176.4(3)
C10 C5 C6 O1 179.8(3)
C4 C5 C6 O1 1.9(4)
C10 C5 C6 C7 2.3(4)
C4 C5 C6 C7 -175.6(3)
O1 C6 C7 C8 154.4(3)
C5 C6 C7 C8 -28.0(4)
C6 C7 C8 C19 179.0(2)
C6 C7 C8 C9 50.9(3)
C19 C8 C9 C17 57.5(3)
C7 C8 C9 C17 -174.9(2)
C19 C8 C9 C10 -175.7(2)
C7 C8 C9 C10 -48.1(3)
C19 C8 C9 C11 -56.2(3)
C7 C8 C9 C11 71.4(3)
C2 C1 C10 C5 1.4(4)
C2 C1 C10 C9 -175.2(3)
C4 C5 C10 C1 0.2(4)
C6 C5 C10 C1 -177.7(2)
C4 C5 C10 C9 176.7(2)
C6 C5 C10 C9 -1.2(4)
C17 C9 C10 C1 -31.9(3)
C11 C9 C10 C1 78.0(3)
C8 C9 C10 C1 -158.8(2)
C17 C9 C10 C5 151.7(2)
C11 C9 C10 C5 -98.4(3)
C8 C9 C10 C5 24.8(3)
C17 C9 C11 O2 179.3(2)
C10 C9 C11 O2 62.1(3)
C8 C9 C11 O2 -60.6(3)
C17 C9 C11 N1 2.4(2)
C10 C9 C11 N1 -114.8(2)
C8 C9 C11 N1 122.5(2)
C17 C12 C13 C14 0.1(4)
N1 C12 C13 C14 -178.0(2)
C12 C13 C14 C15 -1.5(4)
C13 C14 C15 C16 1.7(5)
C14 C15 C16 C17 -0.5(4)
C13 C12 C17 C16 1.1(4)
N1 C12 C17 C16 179.4(2)
C13 C12 C17 C9 -176.4(2)
N1 C12 C17 C9 1.9(3)
C15 C16 C17 C12 -0.8(4)
C15 C16 C17 C9 176.1(2)
C10 C9 C17 C12 110.3(2)
C11 C9 C17 C12 -2.6(2)
C8 C9 C17 C12 -123.0(2)
C10 C9 C17 C16 -66.9(3)
C11 C9 C17 C16 -179.7(2)
C8 C9 C17 C16 59.8(3)
C7 C8 C19 C20 135.8(2)
C9 C8 C19 C20 -97.4(3)
C7 C8 C19 C24 -43.8(3)
C9 C8 C19 C24 83.0(3)
C24 C19 C20 C21 -0.1(4)
C8 C19 C20 C21 -179.6(2)
C19 C20 C21 C22 0.3(4)
C20 C21 C22 C23 -1.0(5)
C21 C22 C23 C24 1.3(5)
C22 C23 C24 C19 -1.0(4)
C20 C19 C24 C23 0.4(4)
C8 C19 C24 C23 180.0(2)
O2 C11 N1 C12 -178.4(2)
C9 C11 N1 C12 -1.4(3)
O2 C11 N1 C18 -2.8(4)
C9 C11 N1 C18 174.2(2)
C13 C12 N1 C11 177.9(2)
C17 C12 N1 C11 -0.3(3)
C13 C12 N1 C18 2.3(4)
C17 C12 N1 C18 -175.9(2)
